data_7132571
loop_
_publ_author_name
'Nakate, Ashwini K.'
'Kataria, Priyanka'
'Sambherao, Pooja I.'
'Krishna, Gamidi Rama'
'Kontham, Ravindar'

_publ_section_title
;
 Divergent access to polycyclic spiro- and fused-<i>N</i>,O-ketals through
 Bi(OTf)<sub>3</sub>-catalyzed [4+2]-annulation of cyclic
 <i>N</i>-sulfonyl ketimines and alkynols.
;
_journal_issue 9
_journal_name_full 'Chemical communications (Cambridge, England)'
_journal_page_first 1144
_journal_page_last 1147
_journal_paper_doi 10.1039/d3cc05599j
_journal_volume 60
_journal_year 2024
_chemical_absolute_configuration ad
_chemical_formula_moiety 'C21 H23 N O3 S'
_chemical_formula_sum 'C21 H23 N O3 S'
_chemical_formula_weight 369.46
_space_group_crystal_system orthorhombic
_space_group_IT_number 19
_space_group_name_Hall 'P 2ac 2ab'
_space_group_name_H-M_alt 'P 21 21 21'
_atom_sites_solution_hydrogens geom
_audit_creation_date 2023-05-23
_audit_creation_method
;
Olex2 1.5
(compiled 2022.04.07 svn.rca3783a0 for OlexSys, GUI svn.r6498)
;
_audit_update_record
;
2023-06-12 deposited with the CCDC.	2023-12-27 downloaded from the CCDC.
;
_cell_angle_alpha 90
_cell_angle_beta 90
_cell_angle_gamma 90
_cell_formula_units_Z 4
_cell_length_a 10.2093(5)
_cell_length_b 12.4520(6)
_cell_length_c 14.4031(6)
_cell_measurement_reflns_used 9894
_cell_measurement_temperature 100(2)
_cell_measurement_theta_max 79.76
_cell_measurement_theta_min 7.11
_cell_volume 1831.01(15)
_computing_cell_refinement 'SAINT v8.37A (Bruker, 2015)'
_computing_data_reduction 'SAINT v8.37A (Bruker, 2015)'
_computing_molecular_graphics 'Olex2 1.5 (Dolomanov et al., 2009)'
_computing_publication_material 'Olex2 1.5 (Dolomanov et al., 2009)'
_computing_structure_refinement 'SHELXL 2018/3 (Sheldrick, 2015)'
_computing_structure_solution 'SHELXT 2014/5 (Sheldrick, 2014)'
_diffrn_ambient_temperature 100.00
_diffrn_measured_fraction_theta_full 0.972
_diffrn_measured_fraction_theta_max 0.969
_diffrn_measurement_device_type 'Bruker APEX-II CCD'
_diffrn_measurement_method '\f and \w scans'
_diffrn_radiation_type CuK\a
_diffrn_radiation_wavelength 1.54178
_diffrn_reflns_av_R_equivalents 0.0525
_diffrn_reflns_av_unetI/netI 0.0183
_diffrn_reflns_Laue_measured_fraction_full 0.972
_diffrn_reflns_Laue_measured_fraction_max 0.969
_diffrn_reflns_limit_h_max 12
_diffrn_reflns_limit_h_min -11
_diffrn_reflns_limit_k_max 15
_diffrn_reflns_limit_k_min -15
_diffrn_reflns_limit_l_max 18
_diffrn_reflns_limit_l_min -18
_diffrn_reflns_number 71574
_diffrn_reflns_point_group_measured_fraction_full 0.979
_diffrn_reflns_point_group_measured_fraction_max 0.968
_diffrn_reflns_theta_full 67.679
_diffrn_reflns_theta_max 80.143
_diffrn_reflns_theta_min 3.068
_diffrn_source_current 1.1
_diffrn_source_power 0.05500000000000001
_diffrn_source_voltage 50.0
_diffrn_standards_number 0
_exptl_absorpt_coefficient_mu 1.738
_exptl_absorpt_correction_T_max 0.7543
_exptl_absorpt_correction_T_min 0.5105
_exptl_absorpt_correction_type none
_exptl_absorpt_process_details
;
SADABS-2014/5 (Bruker,2014/5) was used for absorption correction.
wR2(int) was 0.1337 before and 0.0804 after correction.
The Ratio of minimum to maximum transmission is 0.6768.
The \l/2 correction factor is Not present.
;
_exptl_crystal_colour Colorless
_exptl_crystal_density_diffrn 1.340
_exptl_crystal_description Plate
_exptl_crystal_F_000 784
_exptl_crystal_size_max 0.23
_exptl_crystal_size_mid 0.12
_exptl_crystal_size_min 0.09
_refine_diff_density_max 0.470
_refine_diff_density_min -0.378
_refine_diff_density_rms 0.095
_refine_ls_abs_structure_details
;
 Flack x determined using 1654 quotients [(I+)-(I-)]/[(I+)+(I-)]
 (Parsons, Flack and Wagner, Acta Cryst. B69 (2013) 249-259).
;
_refine_ls_abs_structure_Flack 0.287(3)
_refine_ls_extinction_method none
_refine_ls_goodness_of_fit_ref 1.067
_refine_ls_hydrogen_treatment constr
_refine_ls_matrix_type full
_refine_ls_number_parameters 237
_refine_ls_number_reflns 3884
_refine_ls_number_restraints 0
_refine_ls_restrained_S_all 1.067
_refine_ls_R_factor_all 0.0342
_refine_ls_R_factor_gt 0.0341
_refine_ls_shift/su_max 0.001
_refine_ls_shift/su_mean 0.000
_refine_ls_structure_factor_coef Fsqd
_refine_ls_weighting_details 'w=1/[\s^2^(Fo^2^)+(0.0399P)^2^+0.8956P] where P=(Fo^2^+2Fc^2^)/3'
_refine_ls_weighting_scheme calc
_refine_ls_wR_factor_gt 0.0872
_refine_ls_wR_factor_ref 0.0874
_reflns_Friedel_coverage 0.753
_reflns_Friedel_fraction_full 0.987
_reflns_Friedel_fraction_max 0.966
_reflns_number_gt 3878
_reflns_number_total 3884
_reflns_threshold_expression 'I > 2\s(I)'
_cod_data_source_file d3cc05599j2.cif
_cod_data_source_block 10aa
_cod_depositor_comments 'Adding full bibliography for 7132570--7132573.cif.'
_cod_database_code 7132571
_publcif_datablock.id {8fc697ae-94ab-4880-8832-526295efd1f8}

_shelx_shelxl_version_number 2018/3
_shelx_space_group_comment
;
The symmetry employed for this shelxl refinement is uniquely defined
by the following loop, which should always be used as a source of
symmetry information in preference to the above space-group names.
They are only intended as comments.
;
_olex2_refinement_description
;
1. Twinned data refinement
 Scales: 0.9993(2)
 0.0007(2)
2. Fixed Uiso
 At 1.2 times of:
  All C(H) groups, All C(H,H) groups
 At 1.5 times of:
  All C(H,H,H) groups
3.a Ternary CH refined with riding coordinates:
 C7(H7), C9(H9), C10(H10)
3.b Secondary CH2 refined with riding coordinates:
 C8(H8A,H8B), C12(H12A,H12B), C13(H13A,H13B), C14(H14A,H14B)
3.c Aromatic/amide H refined with riding coordinates:
 C2(H2), C3(H3), C4(H4), C5(H5), C17(H17), C18(H18), C19(H19), C20(H20),
 C21(H21)
3.d Idealised Me refined as rotating group:
 C15(H15A,H15B,H15C)
;
_olex2_submission_special_instructions 'No special instructions were received'
_publcif_funding_html
;
;

loop_
_space_group_symop_operation_xyz
'x, y, z'
'-x+1/2, -y, z+1/2'
'-x, y+1/2, -z+1/2'
'x+1/2, -y+1/2, -z'

loop_
_atom_site_label
_atom_site_type_symbol
_atom_site_fract_x
_atom_site_fract_y
_atom_site_fract_z
_atom_site_U_iso_or_equiv
_atom_site_adp_type
_atom_site_occupancy
_atom_site_site_symmetry_order
_atom_site_calc_flag
_atom_site_refinement_flags_posn
_atom_site_refinement_flags_adp
_atom_site_refinement_flags_occupancy
_atom_site_disorder_assembly
_atom_site_disorder_group
C1 C 0.5975(2) 0.9268(2) 0.59995(17) 0.0269(5) Uani 1 1 d . . . . .
C2 C 0.5785(3) 1.0064(2) 0.66633(19) 0.0367(6) Uani 1 1 d . . . . .
H2 H 0.541738 1.073992 0.650343 0.044 Uiso 1 1 calc R U . . .
C3 C 0.6152(3) 0.9831(3) 0.7566(2) 0.0445(8) Uani 1 1 d . . . . .
H3 H 0.604581 1.035556 0.803870 0.053 Uiso 1 1 calc R U . . .
C4 C 0.6677(3) 0.8829(3) 0.7783(2) 0.0439(8) Uani 1 1 d . . . . .
H4 H 0.690974 0.867588 0.840739 0.053 Uiso 1 1 calc R U . . .
C5 C 0.6868(3) 0.8048(2) 0.71073(18) 0.0352(6) Uani 1 1 d . . . . .
H5 H 0.723012 0.736971 0.726471 0.042 Uiso 1 1 calc R U . . .
C6 C 0.6517(2) 0.82805(19) 0.61944(17) 0.0257(5) Uani 1 1 d . . . . .
C7 C 0.6698(2) 0.75790(18) 0.53580(15) 0.0230(5) Uani 1 1 d . . . . .
H7 H 0.765346 0.750814 0.521833 0.028 Uiso 1 1 calc R U . . .
C8 C 0.6081(2) 0.64649(18) 0.54129(15) 0.0230(5) Uani 1 1 d . . . . .
H8A H 0.513180 0.652842 0.554357 0.028 Uiso 1 1 calc R U . . .
H8B H 0.649022 0.604734 0.592063 0.028 Uiso 1 1 calc R U . . .
C9 C 0.6293(2) 0.58898(17) 0.44795(16) 0.0217(4) Uani 1 1 d . . . . .
H9 H 0.725910 0.581333 0.438449 0.026 Uiso 1 1 calc R U . . .
C10 C 0.5744(2) 0.65489(16) 0.36556(15) 0.0203(4) Uani 1 1 d . . . . .
H10 H 0.476725 0.655754 0.370923 0.024 Uiso 1 1 calc R U . . .
C11 C 0.6226(2) 0.77237(17) 0.36547(15) 0.0219(4) Uani 1 1 d . . . . .
C12 C 0.7991(3) 0.7301(2) 0.26071(18) 0.0329(6) Uani 1 1 d . . . . .
H12A H 0.895542 0.733985 0.254611 0.040 Uiso 1 1 calc R U . . .
H12B H 0.760127 0.772792 0.209723 0.040 Uiso 1 1 calc R U . . .
C13 C 0.7557(3) 0.6140(2) 0.2514(2) 0.0352(6) Uani 1 1 d . . . . .
H13A H 0.806854 0.568816 0.294828 0.042 Uiso 1 1 calc R U . . .
H13B H 0.773546 0.588669 0.187509 0.042 Uiso 1 1 calc R U . . .
C14 C 0.6101(3) 0.60171(19) 0.27244(16) 0.0282(5) Uani 1 1 d . . . . .
H14A H 0.587393 0.524456 0.274824 0.034 Uiso 1 1 calc R U . . .
H14B H 0.558323 0.635136 0.221991 0.034 Uiso 1 1 calc R U . . .
C15 C 0.5469(3) 0.84102(19) 0.29579(16) 0.0295(6) Uani 1 1 d . . . . .
H15A H 0.586925 0.912431 0.292004 0.044 Uiso 1 1 calc R U . . .
H15B H 0.455694 0.847912 0.316119 0.044 Uiso 1 1 calc R U . . .
H15C H 0.549583 0.806761 0.234566 0.044 Uiso 1 1 calc R U . . .
C16 C 0.5709(3) 0.47698(17) 0.45006(16) 0.0234(4) Uani 1 1 d . . . . .
C17 C 0.6508(3) 0.3869(2) 0.4423(2) 0.0356(6) Uani 1 1 d . . . . .
H17 H 0.742820 0.395648 0.435954 0.043 Uiso 1 1 calc R U . . .
C18 C 0.5975(3) 0.2840(2) 0.4437(2) 0.0429(7) Uani 1 1 d . . . . .
H18 H 0.653239 0.223241 0.438106 0.051 Uiso 1 1 calc R U . . .
C19 C 0.4637(3) 0.2696(2) 0.45329(18) 0.0367(7) Uani 1 1 d . . . . .
H19 H 0.427567 0.199298 0.455085 0.044 Uiso 1 1 calc R U . . .
C20 C 0.3833(3) 0.3585(2) 0.46020(18) 0.0358(6) Uani 1 1 d . . . . .
H20 H 0.291247 0.349522 0.465787 0.043 Uiso 1 1 calc R U . . .
C21 C 0.4370(3) 0.46130(18) 0.45899(17) 0.0303(5) Uani 1 1 d . . . . .
H21 H 0.380882 0.521819 0.464390 0.036 Uiso 1 1 calc R U . . .
N1 N 0.6045(2) 0.81547(15) 0.45911(13) 0.0264(5) Uani 1 1 d . . . . .
O1 O 0.42731(19) 0.95895(16) 0.46532(13) 0.0390(5) Uani 1 1 d . . . . .
O2 O 0.6495(2) 1.01707(14) 0.43923(13) 0.0356(5) Uani 1 1 d . . . . .
O3 O 0.76074(17) 0.77584(13) 0.34838(11) 0.0265(4) Uani 1 1 d . . . . .
S1 S 0.56370(5) 0.93998(4) 0.48136(4) 0.02194(15) Uani 1 1 d . . . . .

loop_
_atom_site_aniso_label
_atom_site_aniso_U_11
_atom_site_aniso_U_22
_atom_site_aniso_U_33
_atom_site_aniso_U_23
_atom_site_aniso_U_13
_atom_site_aniso_U_12
C1 0.0290(12) 0.0256(12) 0.0262(11) -0.0053(9) 0.0052(9) -0.0104(9)
C2 0.0436(15) 0.0322(13) 0.0344(13) -0.0128(11) 0.0105(12) -0.0115(12)
C3 0.0541(18) 0.0478(17) 0.0315(14) -0.0204(13) 0.0093(13) -0.0190(14)
C4 0.0532(18) 0.0568(19) 0.0216(12) -0.0077(12) -0.0029(12) -0.0182(15)
C5 0.0408(14) 0.0416(15) 0.0230(12) -0.0013(11) -0.0063(11) -0.0096(13)
C6 0.0285(12) 0.0271(12) 0.0215(11) -0.0030(9) -0.0006(9) -0.0113(9)
C7 0.0268(11) 0.0233(10) 0.0189(10) 0.0015(9) -0.0044(9) -0.0025(9)
C8 0.0287(11) 0.0207(10) 0.0195(10) 0.0047(8) -0.0046(9) -0.0012(9)
C9 0.0242(11) 0.0181(10) 0.0227(10) 0.0025(8) -0.0022(9) 0.0012(8)
C10 0.0251(10) 0.0150(9) 0.0209(10) -0.0002(8) -0.0036(9) -0.0001(8)
C11 0.0295(11) 0.0169(10) 0.0193(10) -0.0006(8) -0.0028(9) -0.0005(8)
C12 0.0374(14) 0.0371(14) 0.0244(12) -0.0019(11) 0.0061(10) -0.0060(11)
C13 0.0463(15) 0.0317(13) 0.0277(13) -0.0023(11) 0.0080(11) 0.0061(12)
C14 0.0457(14) 0.0162(10) 0.0228(11) -0.0024(9) -0.0028(10) -0.0030(10)
C15 0.0489(16) 0.0184(11) 0.0213(11) 0.0015(8) -0.0083(11) 0.0027(11)
C16 0.0323(12) 0.0173(10) 0.0206(10) 0.0027(8) -0.0029(10) 0.0009(9)
C17 0.0405(15) 0.0216(12) 0.0445(15) 0.0001(11) -0.0163(12) 0.0064(11)
C18 0.064(2) 0.0176(11) 0.0469(15) 0.0011(11) -0.0233(15) 0.0092(12)
C19 0.067(2) 0.0182(11) 0.0254(11) 0.0037(9) -0.0065(12) -0.0120(11)
C20 0.0484(16) 0.0287(12) 0.0302(13) -0.0037(10) 0.0116(12) -0.0140(12)
C21 0.0385(13) 0.0195(11) 0.0328(12) -0.0025(9) 0.0106(11) -0.0038(10)
N1 0.0444(12) 0.0171(9) 0.0176(9) 0.0001(7) -0.0044(8) 0.0023(8)
O1 0.0285(9) 0.0514(12) 0.0371(10) 0.0000(8) 0.0046(8) 0.0105(9)
O2 0.0556(12) 0.0190(8) 0.0322(9) -0.0015(7) 0.0095(9) -0.0138(8)
O3 0.0316(9) 0.0268(8) 0.0212(8) 0.0011(7) -0.0006(7) -0.0080(7)
S1 0.0254(3) 0.0159(2) 0.0244(3) -0.0017(2) 0.0045(2) -0.0011(2)

loop_
_atom_type_symbol
_atom_type_description
_atom_type_scat_dispersion_real
_atom_type_scat_dispersion_imag
_atom_type_scat_source
C C 0.0181 0.0091 'International Tables Vol C Tables 4.2.6.8 and 6.1.1.4'
H H 0.0000 0.0000 'International Tables Vol C Tables 4.2.6.8 and 6.1.1.4'
N N 0.0311 0.0180 'International Tables Vol C Tables 4.2.6.8 and 6.1.1.4'
O O 0.0492 0.0322 'International Tables Vol C Tables 4.2.6.8 and 6.1.1.4'
S S 0.3331 0.5567 'International Tables Vol C Tables 4.2.6.8 and 6.1.1.4'

loop_
_geom_angle_atom_site_label_1
_geom_angle_atom_site_label_2
_geom_angle_atom_site_label_3
_geom_angle
_geom_angle_site_symmetry_1
_geom_angle_site_symmetry_3
_geom_angle_publ_flag
C2 C1 S1 125.2(2) . . ?
C6 C1 C2 123.5(2) . . ?
C6 C1 S1 111.24(18) . . ?
C1 C2 H2 121.4 . . ?
C3 C2 C1 117.3(3) . . ?
C3 C2 H2 121.4 . . ?
C2 C3 H3 119.9 . . ?
C2 C3 C4 120.2(3) . . ?
C4 C3 H3 119.9 . . ?
C3 C4 H4 119.2 . . ?
C5 C4 C3 121.6(3) . . ?
C5 C4 H4 119.2 . . ?
C4 C5 H5 120.7 . . ?
C4 C5 C6 118.7(3) . . ?
C6 C5 H5 120.7 . . ?
C1 C6 C5 118.8(2) . . ?
C1 C6 C7 113.9(2) . . ?
C5 C6 C7 127.3(2) . . ?
C6 C7 H7 109.5 . . ?
C6 C7 C8 115.92(19) . . ?
C8 C7 H7 109.5 . . ?
N1 C7 C6 105.23(19) . . ?
N1 C7 H7 109.5 . . ?
N1 C7 C8 107.08(18) . . ?
C7 C8 H8A 110.0 . . ?
C7 C8 H8B 110.0 . . ?
C7 C8 C9 108.64(18) . . ?
H8A C8 H8B 108.3 . . ?
C9 C8 H8A 110.0 . . ?
C9 C8 H8B 110.0 . . ?
C8 C9 H9 107.6 . . ?
C8 C9 C10 111.83(17) . . ?
C10 C9 H9 107.6 . . ?
C16 C9 C8 110.79(19) . . ?
C16 C9 H9 107.6 . . ?
C16 C9 C10 111.11(19) . . ?
C9 C10 H10 107.9 . . ?
C11 C10 C9 112.80(18) . . ?
C11 C10 H10 107.9 . . ?
C14 C10 C9 110.74(18) . . ?
C14 C10 H10 107.9 . . ?
C14 C10 C11 109.35(19) . . ?
C15 C11 C10 111.68(18) . . ?
N1 C11 C10 107.84(18) . . ?
N1 C11 C15 109.64(18) . . ?
O3 C11 C10 110.05(18) . . ?
O3 C11 C15 111.6(2) . . ?
O3 C11 N1 105.78(18) . . ?
H12A C12 H12B 107.9 . . ?
C13 C12 H12A 109.2 . . ?
C13 C12 H12B 109.2 . . ?
O3 C12 H12A 109.2 . . ?
O3 C12 H12B 109.2 . . ?
O3 C12 C13 112.0(2) . . ?
C12 C13 H13A 109.4 . . ?
C12 C13 H13B 109.4 . . ?
C12 C13 C14 111.3(2) . . ?
H13A C13 H13B 108.0 . . ?
C14 C13 H13A 109.4 . . ?
C14 C13 H13B 109.4 . . ?
C10 C14 H14A 109.4 . . ?
C10 C14 H14B 109.4 . . ?
C13 C14 C10 111.1(2) . . ?
C13 C14 H14A 109.4 . . ?
C13 C14 H14B 109.4 . . ?
H14A C14 H14B 108.0 . . ?
C11 C15 H15A 109.5 . . ?
C11 C15 H15B 109.5 . . ?
C11 C15 H15C 109.5 . . ?
H15A C15 H15B 109.5 . . ?
H15A C15 H15C 109.5 . . ?
H15B C15 H15C 109.5 . . ?
C17 C16 C9 120.6(2) . . ?
C21 C16 C9 121.3(2) . . ?
C21 C16 C17 118.1(2) . . ?
C16 C17 H17 119.6 . . ?
C16 C17 C18 120.8(3) . . ?
C18 C17 H17 119.6 . . ?
C17 C18 H18 119.8 . . ?
C19 C18 C17 120.4(3) . . ?
C19 C18 H18 119.8 . . ?
C18 C19 H19 120.4 . . ?
C20 C19 C18 119.3(2) . . ?
C20 C19 H19 120.4 . . ?
C19 C20 H20 119.9 . . ?
C19 C20 C21 120.1(3) . . ?
C21 C20 H20 119.9 . . ?
C16 C21 C20 121.3(2) . . ?
C16 C21 H21 119.4 . . ?
C20 C21 H21 119.4 . . ?
C7 N1 S1 115.36(15) . . ?
C11 N1 C7 117.03(19) . . ?
C11 N1 S1 124.05(15) . . ?
C11 O3 C12 113.99(19) . . ?
N1 S1 C1 92.97(11) . . ?
O1 S1 C1 111.40(12) . . ?
O1 S1 N1 111.85(12) . . ?
O1 S1 O2 114.55(13) . . ?
O2 S1 C1 110.82(12) . . ?
O2 S1 N1 113.31(12) . . ?

loop_
_geom_bond_atom_site_label_1
_geom_bond_atom_site_label_2
_geom_bond_distance
_geom_bond_site_symmetry_2
_geom_bond_publ_flag
C1 C2 1.391(3) . ?
C1 C6 1.377(4) . ?
C1 S1 1.750(3) . ?
C2 H2 0.9500 . ?
C2 C3 1.383(4) . ?
C3 H3 0.9500 . ?
C3 C4 1.394(5) . ?
C4 H4 0.9500 . ?
C4 C5 1.389(4) . ?
C5 H5 0.9500 . ?
C5 C6 1.393(3) . ?
C6 C7 1.500(3) . ?
C7 H7 1.0000 . ?
C7 C8 1.526(3) . ?
C7 N1 1.476(3) . ?
C8 H8A 0.9900 . ?
C8 H8B 0.9900 . ?
C8 C9 1.539(3) . ?
C9 H9 1.0000 . ?
C9 C10 1.548(3) . ?
C9 C16 1.517(3) . ?
C10 H10 1.0000 . ?
C10 C11 1.544(3) . ?
C10 C14 1.540(3) . ?
C11 C15 1.528(3) . ?
C11 N1 1.463(3) . ?
C11 O3 1.432(3) . ?
C12 H12A 0.9900 . ?
C12 H12B 0.9900 . ?
C12 C13 1.518(4) . ?
C12 O3 1.439(3) . ?
C13 H13A 0.9900 . ?
C13 H13B 0.9900 . ?
C13 C14 1.525(4) . ?
C14 H14A 0.9900 . ?
C14 H14B 0.9900 . ?
C15 H15A 0.9800 . ?
C15 H15B 0.9800 . ?
C15 H15C 0.9800 . ?
C16 C17 1.392(3) . ?
C16 C21 1.387(4) . ?
C17 H17 0.9500 . ?
C17 C18 1.392(4) . ?
C18 H18 0.9500 . ?
C18 C19 1.384(5) . ?
C19 H19 0.9500 . ?
C19 C20 1.382(4) . ?
C20 H20 0.9500 . ?
C20 C21 1.392(3) . ?
C21 H21 0.9500 . ?
N1 S1 1.637(2) . ?
O1 S1 1.431(2) . ?
O2 S1 1.4343(18) . ?

loop_
_geom_torsion_atom_site_label_1
_geom_torsion_atom_site_label_2
_geom_torsion_atom_site_label_3
_geom_torsion_atom_site_label_4
_geom_torsion
_geom_torsion_site_symmetry_1
_geom_torsion_site_symmetry_2
_geom_torsion_site_symmetry_3
_geom_torsion_site_symmetry_4
_geom_torsion_publ_flag
C1 C2 C3 C4 -0.6(4) . . . . ?
C1 C6 C7 C8 -125.6(2) . . . . ?
C1 C6 C7 N1 -7.5(3) . . . . ?
C2 C1 C6 C5 1.6(4) . . . . ?
C2 C1 C6 C7 -176.5(2) . . . . ?
C2 C1 S1 N1 -177.2(2) . . . . ?
C2 C1 S1 O1 -62.4(3) . . . . ?
C2 C1 S1 O2 66.4(3) . . . . ?
C2 C3 C4 C5 1.1(5) . . . . ?
C3 C4 C5 C6 -0.3(5) . . . . ?
C4 C5 C6 C1 -1.1(4) . . . . ?
C4 C5 C6 C7 176.9(3) . . . . ?
C5 C6 C7 C8 56.4(3) . . . . ?
C5 C6 C7 N1 174.5(2) . . . . ?
C6 C1 C2 C3 -0.8(4) . . . . ?
C6 C1 S1 N1 5.53(19) . . . . ?
C6 C1 S1 O1 120.40(18) . . . . ?
C6 C1 S1 O2 -110.81(19) . . . . ?
C6 C7 C8 C9 176.7(2) . . . . ?
C6 C7 N1 C11 171.63(19) . . . . ?
C6 C7 N1 S1 12.0(2) . . . . ?
C7 C8 C9 C10 -56.1(2) . . . . ?
C7 C8 C9 C16 179.38(18) . . . . ?
C7 N1 S1 C1 -10.53(19) . . . . ?
C7 N1 S1 O1 -125.01(18) . . . . ?
C7 N1 S1 O2 103.67(19) . . . . ?
C8 C7 N1 C11 -64.5(3) . . . . ?
C8 C7 N1 S1 135.89(17) . . . . ?
C8 C9 C10 C11 50.9(3) . . . . ?
C8 C9 C10 C14 173.84(19) . . . . ?
C8 C9 C16 C17 -115.6(2) . . . . ?
C8 C9 C16 C21 64.9(3) . . . . ?
C9 C10 C11 C15 -168.7(2) . . . . ?
C9 C10 C11 N1 -48.2(2) . . . . ?
C9 C10 C11 O3 66.7(2) . . . . ?
C9 C10 C14 C13 -71.6(2) . . . . ?
C9 C16 C17 C18 -179.7(2) . . . . ?
C9 C16 C21 C20 179.5(2) . . . . ?
C10 C9 C16 C17 119.5(3) . . . . ?
C10 C9 C16 C21 -60.0(3) . . . . ?
C10 C11 N1 C7 57.5(3) . . . . ?
C10 C11 N1 S1 -144.84(18) . . . . ?
C10 C11 O3 C12 60.2(2) . . . . ?
C11 C10 C14 C13 53.3(3) . . . . ?
C11 N1 S1 C1 -168.6(2) . . . . ?
C11 N1 S1 O1 77.0(2) . . . . ?
C11 N1 S1 O2 -54.3(2) . . . . ?
C12 C13 C14 C10 -50.9(3) . . . . ?
C13 C12 O3 C11 -57.6(3) . . . . ?
C14 C10 C11 C15 67.6(3) . . . . ?
C14 C10 C11 N1 -171.89(19) . . . . ?
C14 C10 C11 O3 -56.9(2) . . . . ?
C15 C11 N1 C7 179.3(2) . . . . ?
C15 C11 N1 S1 -23.0(3) . . . . ?
C15 C11 O3 C12 -64.4(2) . . . . ?
C16 C9 C10 C11 175.28(19) . . . . ?
C16 C9 C10 C14 -61.8(3) . . . . ?
C16 C17 C18 C19 -0.3(5) . . . . ?
C17 C16 C21 C20 0.0(4) . . . . ?
C17 C18 C19 C20 0.8(5) . . . . ?
C18 C19 C20 C21 -1.0(4) . . . . ?
C19 C20 C21 C16 0.6(4) . . . . ?
C21 C16 C17 C18 -0.2(4) . . . . ?
N1 C7 C8 C9 59.6(2) . . . . ?
N1 C11 O3 C12 176.40(18) . . . . ?
O3 C11 N1 C7 -60.3(2) . . . . ?
O3 C11 N1 S1 97.4(2) . . . . ?
O3 C12 C13 C14 51.7(3) . . . . ?
S1 C1 C2 C3 -177.7(2) . . . . ?
S1 C1 C6 C5 178.9(2) . . . . ?
S1 C1 C6 C7 0.7(3) . . . . ?

loop_
_twin_individual_id
_twin_individual_mass_fraction_refined
1 0.9993(2)
2 0.0007(2)

loop_
_publcif_info_exptl_table_extra_item
sin_theta_over_lambda_max

loop_
_publcif_info_exptl_table_header_item
?
